data_4503437
loop_
_publ_author_name
'Qi, Yan'
'Che, Yunxia'
'Luo, Feng'
'Batten, Stuart R.'
'Liu, Yang'
'Zheng, Jimin'

_publ_section_title
;
 A Variety of 1D to 3D Metal&#x2212;Organic Coordination Architectures
 Assembled with
 1,1&#x2032;-(2,2&#x2032;-Oxybis(ethane-2,1-diyl))bis(1H-imidazole)
;
_journal_issue 5
_journal_name_full 'Crystal Growth &amp; Design'
_journal_page_first 1654
_journal_paper_doi 10.1021/cg7011217
_journal_volume 8
_journal_year 2008
_chemical_formula_sum 'C36 H42 Co2 N8 O13'
_chemical_formula_weight 912.63
_chemical_name_systematic
; 
 ? 
;
_space_group_IT_number 14
_symmetry_cell_setting monoclinic
_symmetry_space_group_name_Hall '-P 2yn'
_symmetry_space_group_name_H-M 'P 1 21/n 1'
_atom_sites_solution_hydrogens geom
_atom_sites_solution_primary direct
_atom_sites_solution_secondary difmap
_audit_creation_method SHELXL-97
_cell_angle_alpha 90.00
_cell_angle_beta 92.04(3)
_cell_angle_gamma 90.00
_cell_formula_units_Z 2
_cell_length_a 12.460(3)
_cell_length_b 15.047(3)
_cell_length_c 12.597(3)
_cell_measurement_reflns_used 18392
_cell_measurement_temperature 293(2)
_cell_measurement_theta_max 27.48
_cell_measurement_theta_min 3.15
_cell_volume 2360.3(9)
_computing_cell_refinement 'RAXIS-RAPID Auto(Rigaku, 2004)'
_computing_data_collection 'RAXIS-RAPID Auto(Rigaku, 2004)'
_computing_data_reduction 'CrystalStructure(Rigaku/MSC, 2004)'
_computing_molecular_graphics 'SHELXL-97 (Sheldrick, 2001)'
_computing_publication_material 'SHELXL-97 (Sheldrick, 1997)'
_computing_structure_refinement 'SHELXL-97 (Sheldrick, 1997)'
_computing_structure_solution 'SHELXS-97 (Sheldrick, 1997)'
_diffrn_ambient_temperature 293(2)
_diffrn_measured_fraction_theta_full 0.975
_diffrn_measured_fraction_theta_max 0.975
_diffrn_measurement_device_type 'rigaku r-axis rapid IP area detector'
_diffrn_measurement_method '\w scans'
_diffrn_radiation_monochromator graphite
_diffrn_radiation_probe x-ray
_diffrn_radiation_type MoK\a
_diffrn_radiation_wavelength 0.71073
_diffrn_reflns_av_R_equivalents 0.0316
_diffrn_reflns_av_sigmaI/netI 0.0280
_diffrn_reflns_limit_h_max 16
_diffrn_reflns_limit_h_min -14
_diffrn_reflns_limit_k_max 19
_diffrn_reflns_limit_k_min -19
_diffrn_reflns_limit_l_max 16
_diffrn_reflns_limit_l_min -16
_diffrn_reflns_number 22229
_diffrn_reflns_theta_full 27.48
_diffrn_reflns_theta_max 27.48
_diffrn_reflns_theta_min 3.15
_diffrn_source 'rotating anode'
_exptl_absorpt_coefficient_mu 0.766
_exptl_absorpt_correction_T_max 0.8638
_exptl_absorpt_correction_T_min 0.8130
_exptl_absorpt_correction_type multi-scan
_exptl_crystal_colour Purple
_exptl_crystal_density_diffrn 1.284
_exptl_crystal_density_method 'not measured'
_exptl_crystal_description Block
_exptl_crystal_F_000 944
_exptl_crystal_size_max 0.28
_exptl_crystal_size_mid 0.28
_exptl_crystal_size_min 0.20
_refine_diff_density_max 3.625
_refine_diff_density_min -0.799
_refine_diff_density_rms 0.206
_refine_ls_extinction_coef 0.067(9)
_refine_ls_extinction_expression Fc^*^=kFc[1+0.001xFc^2^\l^3^/sin(2\q)]^-1/4^
_refine_ls_extinction_method SHELXL
_refine_ls_goodness_of_fit_ref 1.302
_refine_ls_hydrogen_treatment refU
_refine_ls_matrix_type full
_refine_ls_number_parameters 280
_refine_ls_number_reflns 5282
_refine_ls_number_restraints 3
_refine_ls_restrained_S_all 1.302
_refine_ls_R_factor_all 0.1019
_refine_ls_R_factor_gt 0.0960
_refine_ls_shift/su_max 0.207
_refine_ls_shift/su_mean 0.010
_refine_ls_structure_factor_coef Fsqd
_refine_ls_weighting_details 'calc w=1/[\s^2^(Fo^2^)+(0.2000P)^2^+2.0000P] where P=(Fo^2^+2Fc^2^)/3'
_refine_ls_weighting_scheme calc
_refine_ls_wR_factor_gt 0.3121
_refine_ls_wR_factor_ref 0.3208
_reflns_number_gt 4639
_reflns_number_total 5282
_reflns_threshold_expression >2sigma(I)
_cod_data_source_file cg7011217-file002.cif
_cod_data_source_block shelxl
_cod_depositor_comments
;
The following automatic conversions were performed:

'_symmetry_cell_setting' value 'Monoclinic' changed to 'monoclinic'
according to /home/saulius/struct/CIF-dictionaries/cif_core.dic
dictionary named 'cif_core.dic' version 2.4.1 from
2010-06-29.

'_exptl_absorpt_correction_type' value 'Multi-scan'
changed to 'multi-scan' according to
/home/saulius/struct/CIF-dictionaries/cif_core.dic dictionary named
'cif_core.dic' version 2.4.1 from
2010-06-29.

'_refine_ls_hydrogen_treatment' value 'refu' changed to
'refU' according to
/home/saulius/struct/CIF-dictionaries/cif_core.dic dictionary named
'cif_core.dic' version 2.4.1 from 2010-06-29.

Automatic conversion script
Id: cif_fix_values 1715 2011-07-08 13:25:40Z adriana 
;
_cod_original_cell_volume 2360.2(8)
_cod_original_sg_symbol_H-M P2(1)/n
_cod_database_code 4503437

loop_
_symmetry_equiv_pos_as_xyz
'x, y, z'
'-x+1/2, y+1/2, -z+1/2'
'-x, -y, -z'
'x-1/2, -y-1/2, z-1/2'

loop_
_atom_site_label
_atom_site_type_symbol
_atom_site_fract_x
_atom_site_fract_y
_atom_site_fract_z
_atom_site_U_iso_or_equiv
_atom_site_adp_type
_atom_site_occupancy
_atom_site_symmetry_multiplicity
_atom_site_calc_flag
_atom_site_refinement_flags
C1 C 0.3731(5) 0.1025(4) 0.3351(6) 0.0635(15) Uani 1 1 d .
C2 C 0.5769(7) 0.6546(6) 0.3469(7) 0.0732(19) Uani 1 1 d .
H2 H 0.5058 0.6384 0.3325 0.088 Uiso 1 1 calc R
C4 C 0.3588(6) -0.0981(5) 0.3440(6) 0.0661(16) Uani 1 1 d .
C5 C 0.2418(6) -0.0894(5) 0.1812(7) 0.0739(19) Uani 1 1 d .
H5 H 0.2361 -0.1509 0.1845 0.089 Uiso 1 1 calc R
C6 C 0.5750(8) 0.3262(4) 0.3436(9) 0.080(3) Uani 1 1 d .
H6 H 0.5055 0.3442 0.3246 0.096 Uiso 1 1 calc R
C7 C 0.3025(5) -0.0453(5) 0.2578(6) 0.0651(16) Uani 1 1 d .
C8 C 0.6670(7) 0.3578(5) 0.3002(6) 0.0771(19) Uani 1 1 d .
H8 H 0.6714 0.4004 0.2471 0.093 Uiso 1 1 calc R
C9 C 0.2537(6) 0.0921(5) 0.1729(6) 0.0736(18) Uani 1 1 d .
H9 H 0.2560 0.1539 0.1712 0.088 Uiso 1 1 calc R
C10 C 0.3080(5) 0.0486(5) 0.2545(5) 0.0624(15) Uani 1 1 d .
C11 C 0.7076(6) 0.2592(4) 0.4190(6) 0.0664(16) Uani 1 1 d .
H11 H 0.7488 0.2212 0.4621 0.080 Uiso 1 1 calc R
C12 C 0.7161(6) 0.7213(4) 0.4138(6) 0.0687(16) Uani 1 1 d .
H12 H 0.7595 0.7601 0.4537 0.082 Uiso 1 1 calc R
C13 C 0.1962(7) 0.0485(6) 0.0938(6) 0.078(2) Uani 1 1 d .
H13 H 0.1631 0.0799 0.0381 0.094 Uiso 1 1 calc R
C14 C 0.1887(7) -0.0436(6) 0.0990(7) 0.086(2) Uani 1 1 d .
H14 H 0.1483 -0.0746 0.0476 0.103 Uiso 1 1 calc R
C15 C 0.6641(7) 0.6168(5) 0.3038(7) 0.084(2) Uani 1 1 d .
H15 H 0.6643 0.5711 0.2541 0.100 Uiso 1 1 calc R
C16 C 0.9100(6) 0.4067(5) 0.3836(6) 0.0722(18) Uani 1 1 d .
H16A H 0.8961 0.4042 0.4589 0.087 Uiso 1 1 calc R
H16B H 0.9871 0.4071 0.3755 0.087 Uiso 1 1 calc R
C17 C 0.8612(8) 0.3275(4) 0.3283(9) 0.081(2) Uani 1 1 d .
H17A H 0.8695 0.3339 0.2524 0.098 Uiso 1 1 calc R
H17B H 0.9001 0.2746 0.3512 0.098 Uiso 1 1 calc R
C19 C 0.9094(6) 0.5621(5) 0.3833(7) 0.0751(18) Uani 1 1 d .
H18A H 0.9868 0.5607 0.3773 0.090 Uiso 1 1 calc R
H18B H 0.8936 0.5652 0.4581 0.090 Uiso 1 1 calc R
C18 C 0.8637(7) 0.6424(6) 0.3261(8) 0.089(2) Uani 1 1 d .
H19A H 0.9064 0.6941 0.3462 0.107 Uiso 1 1 calc R
H19B H 0.8696 0.6338 0.2502 0.107 Uiso 1 1 calc R
Co1 Co 0.49100(4) 0.17429(3) 0.50797(4) 0.0267(3) Uani 1 1 d .
H2A H 0.113(8) 0.215(8) 0.2861(12) 0.15(4) Uiso 1 1 d D
H2B H 0.167(7) 0.248(7) 0.362(8) 0.19(6) Uiso 1 1 d D
N1 N 0.6020(5) 0.2640(4) 0.4194(5) 0.0696(15) Uani 1 1 d .
N2 N 0.7484(6) 0.3158(3) 0.3486(6) 0.0669(16) Uani 1 1 d .
N3 N 0.7523(6) 0.6600(4) 0.3485(6) 0.0711(16) Uani 1 1 d .
N4 N 0.6104(5) 0.7200(4) 0.4146(5) 0.0703(15) Uani 1 1 d .
O1 O 0.3322(6) 0.1680(4) 0.3734(6) 0.097(2) Uani 1 1 d .
O2 O 0.1140(7) 0.2127(7) 0.3537(9) 0.072(2) Uani 0.50 1 d PD
O3 O 0.4668(4) 0.0783(3) 0.3605(4) 0.0770(13) Uani 1 1 d .
O4 O 0.3506(5) -0.0755(3) 0.4391(4) 0.0874(16) Uani 1 1 d .
O5 O 0.4141(7) -0.1615(4) 0.3184(6) 0.103(2) Uani 1 1 d .
O6 O 0.3871(5) 0.0615(3) 0.5870(4) 0.0854(15) Uani 1 1 d .
O9 O 0.8638(5) 0.4849(3) 0.3383(5) 0.0768(14) Uani 1 1 d .

loop_
_atom_site_aniso_label
_atom_site_aniso_U_11
_atom_site_aniso_U_22
_atom_site_aniso_U_33
_atom_site_aniso_U_23
_atom_site_aniso_U_13
_atom_site_aniso_U_12
C1 0.062(4) 0.059(3) 0.070(4) 0.000(3) -0.004(3) 0.005(3)
C2 0.071(4) 0.058(3) 0.092(5) -0.005(4) 0.003(4) 0.000(3)
C4 0.063(4) 0.061(4) 0.073(4) 0.003(3) -0.011(3) -0.008(3)
C5 0.065(4) 0.069(4) 0.087(5) -0.012(3) -0.010(4) 0.003(3)
C6 0.071(5) 0.062(5) 0.105(7) 0.000(3) -0.008(5) -0.002(3)
C7 0.057(3) 0.068(4) 0.070(4) 0.000(3) 0.000(3) 0.000(3)
C8 0.097(6) 0.061(4) 0.073(4) 0.009(3) 0.002(4) -0.001(4)
C9 0.075(4) 0.068(4) 0.078(4) 0.005(3) -0.006(4) 0.001(3)
C10 0.058(3) 0.065(4) 0.064(3) -0.002(3) 0.003(3) 0.001(3)
C11 0.072(4) 0.058(3) 0.070(4) 0.004(3) 0.003(3) -0.004(3)
C12 0.071(4) 0.059(4) 0.076(4) 0.001(3) 0.005(3) 0.003(3)
C13 0.089(5) 0.082(5) 0.063(4) 0.001(3) -0.013(4) 0.008(4)
C14 0.088(6) 0.092(6) 0.075(5) -0.020(4) -0.022(4) 0.009(4)
C15 0.097(6) 0.063(4) 0.091(5) -0.014(4) -0.005(4) 0.006(4)
C16 0.059(4) 0.076(4) 0.082(4) 0.011(3) 0.012(3) 0.006(3)
C17 0.079(6) 0.061(5) 0.105(6) 0.000(3) 0.021(5) 0.002(3)
C19 0.061(4) 0.073(4) 0.092(5) -0.006(4) 0.011(4) 0.006(3)
C18 0.080(5) 0.074(5) 0.115(7) -0.002(5) 0.030(5) -0.007(4)
Co1 0.0256(4) 0.0220(4) 0.0326(4) -0.00088(15) 0.0008(3) -0.00040(15)
N1 0.071(3) 0.062(3) 0.076(4) -0.001(3) 0.005(3) -0.008(3)
N2 0.073(4) 0.053(3) 0.076(4) 0.000(2) 0.010(3) -0.003(2)
N3 0.079(4) 0.054(3) 0.081(4) 0.002(3) 0.013(3) 0.002(3)
N4 0.076(4) 0.060(3) 0.075(4) 0.004(3) 0.006(3) 0.009(3)
O1 0.093(5) 0.088(4) 0.108(5) -0.030(3) -0.021(4) 0.015(3)
O2 0.052(5) 0.086(6) 0.078(6) 0.021(5) 0.000(4) 0.009(5)
O3 0.067(3) 0.076(3) 0.088(3) -0.001(2) -0.004(2) -0.005(2)
O4 0.111(4) 0.074(3) 0.076(3) 0.004(2) -0.010(3) -0.012(3)
O5 0.118(6) 0.090(4) 0.100(5) 0.003(3) -0.020(4) 0.025(4)
O6 0.097(4) 0.069(3) 0.090(4) 0.008(3) 0.002(3) 0.000(3)
O9 0.078(3) 0.066(3) 0.086(4) -0.002(2) 0.000(3) -0.006(2)

loop_
_atom_type_symbol
_atom_type_description
_atom_type_scat_dispersion_real
_atom_type_scat_dispersion_imag
_atom_type_scat_source
C C 0.0033 0.0016 'International Tables Vol C Tables 4.2.6.8 and 6.1.1.4'
H H 0.0000 0.0000 'International Tables Vol C Tables 4.2.6.8 and 6.1.1.4'
N N 0.0061 0.0033 'International Tables Vol C Tables 4.2.6.8 and 6.1.1.4'
O O 0.0106 0.0060 'International Tables Vol C Tables 4.2.6.8 and 6.1.1.4'
Co Co 0.3494 0.9721 'International Tables Vol C Tables 4.2.6.8 and 6.1.1.4'

loop_
_geom_angle_atom_site_label_1
_geom_angle_atom_site_label_2
_geom_angle_atom_site_label_3
_geom_angle
_geom_angle_site_symmetry_1
_geom_angle_site_symmetry_3
O1 C1 O3 122.2(7) . .
O1 C1 C10 118.6(6) . .
O3 C1 C10 119.2(6) . .
C15 C2 N4 108.8(7) . .
O5 C4 O4 121.8(7) . .
O5 C4 C7 118.4(7) . .
O4 C4 C7 119.8(7) . .
C7 C5 C14 121.3(8) . .
C8 C6 N1 109.0(8) . .
C5 C7 C10 119.2(6) . .
C5 C7 C4 118.9(7) . .
C10 C7 C4 121.9(5) . .
N2 C8 C6 106.7(7) . .
C13 C9 C10 123.0(7) . .
C9 C10 C7 118.3(6) . .
C9 C10 C1 119.0(6) . .
C7 C10 C1 122.8(5) . .
N1 C11 N2 111.7(7) . .
N4 C12 N3 110.8(7) . .
C9 C13 C14 118.5(6) . .
C5 C14 C13 119.7(6) . .
C2 C15 N3 106.1(7) . .
O9 C16 C17 108.7(6) . .
N2 C17 C16 113.2(7) . .
O9 C19 C18 109.2(7) . .
N3 C18 C19 113.6(7) . .
N1 Co1 N4 98.8(3) . 3_666
N1 Co1 O3 92.3(2) . .
N4 Co1 O3 135.0(2) 3_666 .
N1 Co1 O6 171.1(2) . .
N4 Co1 O6 90.0(2) 3_666 .
O3 Co1 O6 80.59(19) . .
C11 N1 C6 104.8(7) . .
C11 N1 Co1 126.8(5) . .
C6 N1 Co1 127.9(6) . .
C8 N2 C11 107.8(7) . .
C8 N2 C17 126.3(7) . .
C11 N2 C17 125.9(7) . .
C12 N3 C15 107.3(7) . .
C12 N3 C18 126.6(8) . .
C15 N3 C18 126.0(7) . .
C12 N4 C2 107.0(6) . .
C12 N4 Co1 124.3(5) . 3_666
C2 N4 Co1 127.8(6) . 3_666
C1 O3 Co1 96.6(4) . .
C19 O9 C16 111.8(6) . .

loop_
_geom_bond_atom_site_label_1
_geom_bond_atom_site_label_2
_geom_bond_distance
_geom_bond_site_symmetry_2
C1 O1 1.217(8) .
C1 O3 1.253(8) .
C1 C10 1.512(10) .
C2 C15 1.357(12) .
C2 N4 1.358(11) .
C4 O5 1.226(10) .
C4 O4 1.253(9) .
C4 C7 1.499(10) .
C5 C7 1.375(10) .
C5 C14 1.392(12) .
C6 C8 1.373(13) .
C6 N1 1.370(11) .
C7 C10 1.415(12) .
C8 N2 1.324(11) .
C9 C13 1.372(11) .
C9 C10 1.377(10) .
C11 N1 1.318(9) .
C11 N2 1.342(9) .
C12 N4 1.317(9) .
C12 N3 1.326(9) .
C13 C14 1.392(15) .
C15 N3 1.380(11) .
C16 O9 1.421(8) .
C16 C17 1.499(11) .
C17 N2 1.449(11) .
C19 O9 1.403(9) .
C19 C18 1.509(12) .
C18 N3 1.451(10) .
Co1 N1 2.256(6) .
Co1 N4 2.273(6) 3_666
Co1 O3 2.364(5) .
Co1 O6 2.375(6) .
N4 Co1 2.273(6) 3_666

loop_
_geom_torsion_atom_site_label_1
_geom_torsion_atom_site_label_2
_geom_torsion_atom_site_label_3
_geom_torsion_atom_site_label_4
_geom_torsion
_geom_torsion_site_symmetry_1
_geom_torsion_site_symmetry_4
C14 C5 C7 C10 2.1(11) . .
C14 C5 C7 C4 -179.4(8) . .
O5 C4 C7 C5 50.6(10) . .
O4 C4 C7 C5 -131.1(7) . .
O5 C4 C7 C10 -131.0(8) . .
O4 C4 C7 C10 47.3(9) . .
N1 C6 C8 N2 -0.1(10) . .
C13 C9 C10 C7 -1.2(11) . .
C13 C9 C10 C1 177.3(8) . .
C5 C7 C10 C9 -1.3(9) . .
C4 C7 C10 C9 -179.8(7) . .
C5 C7 C10 C1 -179.8(7) . .
C4 C7 C10 C1 1.8(9) . .
O1 C1 C10 C9 47.1(11) . .
O3 C1 C10 C9 -133.0(7) . .
O1 C1 C10 C7 -134.5(8) . .
O3 C1 C10 C7 45.5(9) . .
C10 C9 C13 C14 2.9(12) . .
C7 C5 C14 C13 -0.3(13) . .
C9 C13 C14 C5 -2.1(11) . .
N4 C2 C15 N3 1.0(10) . .
O9 C16 C17 N2 -67.3(9) . .
O9 C19 C18 N3 71.2(9) . .
N2 C11 N1 C6 1.1(8) . .
N2 C11 N1 Co1 172.8(5) . .
C8 C6 N1 C11 -0.6(9) . .
C8 C6 N1 Co1 -172.2(5) . .
N4 Co1 N1 C11 131.0(6) 3_666 .
O3 Co1 N1 C11 -92.8(6) . .
O6 Co1 N1 C11 -55.8(16) . .
N4 Co1 N1 C6 -59.2(7) 3_666 .
O3 Co1 N1 C6 77.1(7) . .
O6 Co1 N1 C6 114.1(13) . .
C6 C8 N2 C11 0.7(9) . .
C6 C8 N2 C17 179.7(8) . .
N1 C11 N2 C8 -1.2(9) . .
N1 C11 N2 C17 179.9(7) . .
C16 C17 N2 C8 81.7(11) . .
C16 C17 N2 C11 -99.6(8) . .
N4 C12 N3 C15 0.4(9) . .
N4 C12 N3 C18 179.3(7) . .
C2 C15 N3 C12 -0.8(9) . .
C2 C15 N3 C18 -179.8(8) . .
C19 C18 N3 C12 102.0(9) . .
C19 C18 N3 C15 -79.3(11) . .
N3 C12 N4 C2 0.2(9) . .
N3 C12 N4 Co1 -169.6(5) . 3_666
C15 C2 N4 C12 -0.8(10) . .
C15 C2 N4 Co1 168.5(6) . 3_666
O1 C1 O3 Co1 11.4(9) . .
C10 C1 O3 Co1 -168.5(5) . .
N1 Co1 O3 C1 -106.3(4) . .
N4 Co1 O3 C1 -1.3(5) 3_666 .
O6 Co1 O3 C1 79.2(4) . .
C18 C19 O9 C16 175.5(6) . .
C17 C16 O9 C19 -177.3(7) . .
